data_7235188
loop_
_publ_author_name
'Dian Zhao'
'Dan Yue'
'Ke Jiang'
'Yuanjing Cui'
'Qi Zhang'
'Yu Yang'
'Guodong Qian'

_publ_section_title
;
 Ratiometric dual-emitting MOF dye thermometers with a tunable operating
 range and sensitivity
;
_journal_name_full 'Journal of Materials Chemistry C'
_journal_page_first 1607
_journal_page_last 1613
_journal_paper_doi 10.1039/C6TC05203G
_journal_volume 5
_journal_year 2017
_chemical_formula_sum 'C11 H0 N2 O5 S Zn'
_chemical_formula_weight 337.56
_space_group_crystal_system trigonal
_space_group_IT_number 166
_space_group_name_Hall '-R 3 2"'
_space_group_name_H-M_alt 'R -3 m :H'
_atom_sites_solution_hydrogens geom
_cell_angle_alpha 90
_cell_angle_beta 90
_cell_angle_gamma 120
_cell_formula_units_Z 18
_cell_length_a 19.1998(12)
_cell_length_b 19.1998(12)
_cell_length_c 37.747(2)
_cell_measurement_temperature 293(2)
_cell_volume 12050.5(12)
_computing_structure_refinement 'SHELXL-2014/6 (Sheldrick, 2014)'
_diffrn_ambient_temperature 293(2)
_diffrn_measured_fraction_theta_full 1.000
_diffrn_measured_fraction_theta_max 0.981
_diffrn_radiation_type MoK\a
_diffrn_radiation_wavelength 0.71073
_diffrn_reflns_av_R_equivalents 0.2200
_diffrn_reflns_av_unetI/netI 0.0966
_diffrn_reflns_Laue_measured_fraction_full 1.000
_diffrn_reflns_Laue_measured_fraction_max 0.981
_diffrn_reflns_limit_h_max 21
_diffrn_reflns_limit_h_min -23
_diffrn_reflns_limit_k_max 23
_diffrn_reflns_limit_k_min -23
_diffrn_reflns_limit_l_max 46
_diffrn_reflns_limit_l_min -46
_diffrn_reflns_number 41575
_diffrn_reflns_point_group_measured_fraction_full 1.000
_diffrn_reflns_point_group_measured_fraction_max 0.981
_diffrn_reflns_theta_full 25.242
_diffrn_reflns_theta_max 26.262
_diffrn_reflns_theta_min 1.338
_exptl_absorpt_coefficient_mu 1.004
_exptl_crystal_density_diffrn 0.837
_exptl_crystal_F_000 2988
_refine_diff_density_max 0.690
_refine_diff_density_min -0.541
_refine_diff_density_rms 0.157
_refine_ls_extinction_coef .
_refine_ls_extinction_method none
_refine_ls_goodness_of_fit_ref 1.012
_refine_ls_hydrogen_treatment constr
_refine_ls_matrix_type full
_refine_ls_number_parameters 121
_refine_ls_number_reflns 2910
_refine_ls_number_restraints 0
_refine_ls_restrained_S_all 1.012
_refine_ls_R_factor_all 0.1735
_refine_ls_R_factor_gt 0.0811
_refine_ls_shift/su_max 0.001
_refine_ls_shift/su_mean 0.000
_refine_ls_structure_factor_coef Fsqd
_refine_ls_weighting_details 'w=1/[\s^2^(Fo^2^)+(0.1802P)^2^] where P=(Fo^2^+2Fc^2^)/3'
_refine_ls_weighting_scheme calc
_refine_ls_wR_factor_gt 0.2273
_refine_ls_wR_factor_ref 0.3060
_reflns_Friedel_coverage 0.000
_reflns_Friedel_fraction_full .
_reflns_Friedel_fraction_max .
_reflns_number_gt 1352
_reflns_number_total 2910
_reflns_threshold_expression 'I > 2\s(I)'
_cod_data_source_file J-Mater-Chem-C-2017-5-1607.cif
_cod_data_source_block zz_sq
_cod_original_cell_volume 12050.5(16)
_cod_original_sg_symbol_H-M 'R -3 m'
_cod_database_code 7235188
_shelx_space_group_comment
;
The symmetry employed for this shelxl refinement is uniquely defined
by the following loop, which should always be used as a source of
symmetry information in preference to the above space-group names.
They are only intended as comments.
;
_shelxl_version_number 2014/6

loop_
_space_group_symop_operation_xyz
'x, y, z'
'-y, x-y, z'
'-x+y, -x, z'
'y, x, -z'
'-x, -x+y, -z'
'x-y, -y, -z'
'x+2/3, y+1/3, z+1/3'
'-y+2/3, x-y+1/3, z+1/3'
'-x+y+2/3, -x+1/3, z+1/3'
'y+2/3, x+1/3, -z+1/3'
'-x+2/3, -x+y+1/3, -z+1/3'
'x-y+2/3, -y+1/3, -z+1/3'
'x+1/3, y+2/3, z+2/3'
'-y+1/3, x-y+2/3, z+2/3'
'-x+y+1/3, -x+2/3, z+2/3'
'y+1/3, x+2/3, -z+2/3'
'-x+1/3, -x+y+2/3, -z+2/3'
'x-y+1/3, -y+2/3, -z+2/3'
'-x, -y, -z'
'y, -x+y, -z'
'x-y, x, -z'
'-y, -x, z'
'x, x-y, z'
'-x+y, y, z'
'-x+2/3, -y+1/3, -z+1/3'
'y+2/3, -x+y+1/3, -z+1/3'
'x-y+2/3, x+1/3, -z+1/3'
'-y+2/3, -x+1/3, z+1/3'
'x+2/3, x-y+1/3, z+1/3'
'-x+y+2/3, y+1/3, z+1/3'
'-x+1/3, -y+2/3, -z+2/3'
'y+1/3, -x+y+2/3, -z+2/3'
'x-y+1/3, x+2/3, -z+2/3'
'-y+1/3, -x+2/3, z+2/3'
'x+1/3, x-y+2/3, z+2/3'
'-x+y+1/3, y+2/3, z+2/3'

loop_
_atom_site_label
_atom_site_type_symbol
_atom_site_fract_x
_atom_site_fract_y
_atom_site_fract_z
_atom_site_U_iso_or_equiv
_atom_site_adp_type
_atom_site_occupancy
_atom_site_site_symmetry_order
_atom_site_calc_flag
_atom_site_refinement_flags_posn
_atom_site_refinement_flags_adp
_atom_site_refinement_flags_occupancy
_atom_site_disorder_assembly
_atom_site_disorder_group
Zn1 Zn 0.28519(6) 0.14260(3) 0.13328(3) 0.0560(5) Uani 1 2 d S T P . .
S1 S -0.0383(9) 0.1953(15) 0.3562(4) 0.252(15) Uani 0.25 1 d . . P . .
O1 O 0.2199(3) 0.1825(4) 0.15965(16) 0.0852(18) Uani 1 1 d . . . . .
O1B O 0.2955(3) 0.2213(4) 0.20854(16) 0.092(2) Uani 1 1 d . . . . .
O1C O 0.2374(6) 0.1187(3) 0.0851(2) 0.106(3) Uani 1 2 d S T P . .
C4 C 0.1081(4) 0.2162(7) 0.1906(3) 0.071(3) Uani 1 2 d S T P . .
H4 H 0.0995 0.1991 0.1671 0.085 Uiso 1 2 calc R U P . .
N3 N 0.119(4) 0.428(4) 0.2783(18) 0.30(5) Uani 0.25 1 d . . P . .
N2 N -0.009(3) 0.192(4) 0.3189(11) 0.177(19) Uani 0.25 1 d . . P . .
C5 C 0.1516(6) 0.3032(11) 0.2971(4) 0.104(5) Uani 1 2 d S T P . .
C6 C 0.2362(5) 0.2087(5) 0.1915(2) 0.073(2) Uani 1 1 d . . . . .
C7 C 0.1771(4) 0.2288(5) 0.2078(2) 0.072(2) Uani 1 1 d . . . . .
C7B C 0.1327(18) 0.359(2) 0.3083(8) 0.136(11) Uani 0.5 1 d . . P . .
C10 C 0.1375(5) 0.2750(9) 0.2601(3) 0.092(4) Uani 1 2 d S T P . .
C11B C 0.1904(5) 0.2592(6) 0.2421(2) 0.092(3) Uani 1 1 d . . . . .
H11B H 0.2376 0.2694 0.2535 0.110 Uiso 1 1 calc R U . . .
C20 C 0.0905(16) 0.275(3) 0.3222(7) 0.151(13) Uani 0.5 1 d . . P . .

loop_
_atom_site_aniso_label
_atom_site_aniso_U_11
_atom_site_aniso_U_22
_atom_site_aniso_U_33
_atom_site_aniso_U_23
_atom_site_aniso_U_13
_atom_site_aniso_U_12
Zn1 0.0415(7) 0.0648(7) 0.0539(7) -0.0023(3) -0.0045(5) 0.0208(3)
S1 0.092(10) 0.35(3) 0.133(12) -0.099(16) 0.033(9) -0.022(13)
O1 0.074(4) 0.111(5) 0.089(4) -0.013(4) 0.007(3) 0.059(4)
O1B 0.062(4) 0.140(6) 0.094(4) -0.026(4) -0.009(3) 0.065(4)
O1C 0.092(6) 0.142(7) 0.068(5) -0.012(2) -0.023(5) 0.046(3)
C4 0.061(5) 0.087(8) 0.073(7) 0.003(6) 0.002(3) 0.043(4)
N3 0.31(8) 0.41(10) 0.34(8) -0.30(8) -0.24(7) 0.30(8)
N2 0.19(5) 0.23(5) 0.11(3) -0.01(3) 0.03(3) 0.10(4)
C5 0.078(6) 0.171(16) 0.095(11) -0.054(10) -0.027(5) 0.086(8)
C6 0.047(4) 0.085(6) 0.079(6) -0.015(5) 0.012(4) 0.027(4)
C7 0.055(4) 0.094(6) 0.072(5) -0.012(4) -0.004(4) 0.042(5)
C7B 0.10(2) 0.23(3) 0.11(2) -0.07(2) -0.041(16) 0.11(2)
C10 0.076(5) 0.158(13) 0.070(7) -0.031(8) -0.016(4) 0.079(7)
C11B 0.071(6) 0.136(9) 0.083(6) -0.022(6) -0.016(5) 0.064(6)
C20 0.087(18) 0.30(4) 0.098(18) -0.07(2) -0.019(15) 0.13(2)

loop_
_atom_type_symbol
_atom_type_description
_atom_type_scat_dispersion_real
_atom_type_scat_dispersion_imag
_atom_type_scat_source
C C 0.0033 0.0016 'International Tables Vol C Tables 4.2.6.8 and 6.1.1.4'
H H 0.0000 0.0000 'International Tables Vol C Tables 4.2.6.8 and 6.1.1.4'
N N 0.0061 0.0033 'International Tables Vol C Tables 4.2.6.8 and 6.1.1.4'
O O 0.0106 0.0060 'International Tables Vol C Tables 4.2.6.8 and 6.1.1.4'
S S 0.1246 0.1234 'International Tables Vol C Tables 4.2.6.8 and 6.1.1.4'
Zn Zn 0.2839 1.4301 'International Tables Vol C Tables 4.2.6.8 and 6.1.1.4'

loop_
_geom_angle_atom_site_label_1
_geom_angle_atom_site_label_2
_geom_angle_atom_site_label_3
_geom_angle
_geom_angle_site_symmetry_1
_geom_angle_site_symmetry_3
O1C Zn1 O1 103.6(3) . 23
O1C Zn1 O1 103.6(3) . .
O1 Zn1 O1 86.8(4) 23 .
O1C Zn1 O1B 97.9(3) . 25
O1 Zn1 O1B 88.6(3) 23 25
O1 Zn1 O1B 158.5(2) . 25
O1C Zn1 O1B 97.9(3) . 11
O1 Zn1 O1B 158.5(2) 23 11
O1 Zn1 O1B 88.6(3) . 11
O1B Zn1 O1B 87.9(4) 25 11
O1C Zn1 Zn1 171.2(3) . 25
O1 Zn1 Zn1 82.69(17) 23 25
O1 Zn1 Zn1 82.69(17) . 25
O1B Zn1 Zn1 75.88(17) 25 25
O1B Zn1 Zn1 75.88(17) 11 25
N2 S1 N3 121(3) . 18
C6 O1 Zn1 122.3(5) . .
C6 O1B Zn1 132.1(6) . 25
C7 C4 C7 121.0(11) 24 .
C7 C4 H4 119.5 24 .
C7 C4 H4 119.5 . .
S1 N3 C7B 93(4) 18 .
S1 N2 C20 98(3) . .
C7B C5 C7B 83(3) 24 .
C7B C5 C20 65.3(18) 24 24
C7B C5 C20 116.4(17) . 24
C7B C5 C20 116.4(17) 24 .
C7B C5 C20 65.3(18) . .
C20 C5 C20 81(3) 24 .
C7B C5 C10 120.9(16) 24 .
C7B C5 C10 120.9(16) . .
C20 C5 C10 122.7(16) 24 .
C20 C5 C10 122.7(16) . .
O1B C6 O1 126.3(7) . .
O1B C6 C7 118.8(7) . .
O1 C6 C7 114.8(8) . .
C4 C7 C11B 117.9(8) . .
C4 C7 C6 122.9(8) . .
C11B C7 C6 119.1(7) . .
C5 C7B C20 123(3) . 18
C5 C7B C20 58.4(19) . .
C20 C7B C20 91(4) 18 .
C5 C7B C7B 48.6(13) . 24
C20 C7B C7B 90.3(15) 18 24
C20 C7B C7B 90.3(15) . 24
C5 C7B N3 124(3) . .
C20 C7B N3 110(3) 18 .
C20 C7B N3 142(3) . .
C7B C7B N3 120(3) 24 .
C11B C10 C11B 116.1(11) . 24
C11B C10 C5 121.9(6) . .
C11B C10 C5 121.9(6) 24 .
C10 C11B C7 123.5(8) . .
C10 C11B H11B 118.3 . .
C7 C11B H11B 118.3 . .
C5 C20 C7B 120(3) . 18
C5 C20 C7B 56(2) . .
C7B C20 C7B 89(4) 18 .
C5 C20 N2 128(2) . .
C7B C20 N2 111(3) 18 .
C7B C20 N2 135(3) . .
C5 C20 C20 49.3(14) . 24
C7B C20 C20 89.7(15) 18 24
C7B C20 C20 89.7(15) . 24
N2 C20 C20 128(2) . 24

loop_
_geom_bond_atom_site_label_1
_geom_bond_atom_site_label_2
_geom_bond_distance
_geom_bond_site_symmetry_2
Zn1 O1C 1.983(8) .
Zn1 O1 2.027(5) 23
Zn1 O1 2.027(5) .
Zn1 O1B 2.035(6) 25
Zn1 O1B 2.035(6) 11
Zn1 Zn1 2.986(2) 25
S1 N2 1.53(4) .
S1 N3 1.62(5) 18
O1 C6 1.279(9) .
O1B C6 1.222(9) .
O1B Zn1 2.035(6) 25
C4 C7 1.385(9) 24
C4 C7 1.385(9) .
C4 H4 0.9300 .
N3 S1 1.62(5) 18
N3 C7B 1.86(8) .
N2 C20 1.79(6) .
C5 C7B 1.36(3) 24
C5 C7B 1.36(3) .
C5 C20 1.39(3) 24
C5 C20 1.39(3) .
C5 C10 1.473(18) .
C6 C7 1.499(10) .
C7 C11B 1.391(11) .
C7B C20 1.47(3) 18
C7B C20 1.48(4) .
C7B C7B 1.79(5) 24
C10 C11B 1.377(10) .
C10 C11B 1.377(10) 24
C11B H11B 0.9300 .
C20 C7B 1.47(3) 18
C20 C20 1.81(4) 24

loop_
_geom_torsion_atom_site_label_1
_geom_torsion_atom_site_label_2
_geom_torsion_atom_site_label_3
_geom_torsion_atom_site_label_4
_geom_torsion
_geom_torsion_site_symmetry_1
_geom_torsion_site_symmetry_2
_geom_torsion_site_symmetry_3
_geom_torsion_site_symmetry_4
N3 S1 N2 C20 -23(6) 18 . . .
Zn1 O1B C6 O1 -12.3(15) 25 . . .
Zn1 O1B C6 C7 170.8(6) 25 . . .
Zn1 O1 C6 O1B 8.2(13) . . . .
Zn1 O1 C6 C7 -174.8(5) . . . .
C7 C4 C7 C11B -4.0(18) 24 . . .
C7 C4 C7 C6 174.1(7) 24 . . .
O1B C6 C7 C4 -179.6(9) . . . .
O1 C6 C7 C4 3.1(13) . . . .
O1B C6 C7 C11B -1.5(13) . . . .
O1 C6 C7 C11B -178.7(8) . . . .
C7B C5 C7B C20 -56(6) 24 . . 18
C20 C5 C7B C20 2(7) 24 . . 18
C20 C5 C7B C20 68(4) . . . 18
C10 C5 C7B C20 -177(3) . . . 18
C7B C5 C7B C20 -123.4(19) 24 . . .
C20 C5 C7B C20 -66(3) 24 . . .
C10 C5 C7B C20 115(2) . . . .
C20 C5 C7B C7B 58(2) 24 . . 24
C20 C5 C7B C7B 123.4(19) . . . 24
C10 C5 C7B C7B -122(3) . . . 24
C7B C5 C7B N3 102(3) 24 . . .
C20 C5 C7B N3 160(3) 24 . . .
C20 C5 C7B N3 -135(4) . . . .
C10 C5 C7B N3 -20(4) . . . .
S1 N3 C7B C5 -180(3) 18 . . .
S1 N3 C7B C20 -19(4) 18 . . 18
S1 N3 C7B C20 100(4) 18 . . .
S1 N3 C7B C7B -122(3) 18 . . 24
C7B C5 C10 C11B 41(3) 24 . . .
C7B C5 C10 C11B 142(2) . . . .
C20 C5 C10 C11B -38(3) 24 . . .
C20 C5 C10 C11B -139(2) . . . .
C7B C5 C10 C11B -142(2) 24 . . 24
C7B C5 C10 C11B -41(3) . . . 24
C20 C5 C10 C11B 139(2) 24 . . 24
C20 C5 C10 C11B 38(3) . . . 24
C11B C10 C11B C7 0(2) 24 . . .
C5 C10 C11B C7 176.7(13) . . . .
C4 C7 C11B C10 2.1(18) . . . .
C6 C7 C11B C10 -176.1(11) . . . .
C7B C5 C20 C7B 2(7) 24 . . 18
C7B C5 C20 C7B -65(4) . . . 18
C20 C5 C20 C7B 59(5) 24 . . 18
C10 C5 C20 C7B -177(3) . . . 18
C7B C5 C20 C7B 68(3) 24 . . .
C20 C5 C20 C7B 124(2) 24 . . .
C10 C5 C20 C7B -112(2) . . . .
C7B C5 C20 N2 -168(3) 24 . . .
C7B C5 C20 N2 124(4) . . . .
C20 C5 C20 N2 -111(3) 24 . . .
C10 C5 C20 N2 12(5) . . . .
C7B C5 C20 C20 -56.8(19) 24 . . 24
C7B C5 C20 C20 -124(2) . . . 24
C10 C5 C20 C20 123(3) . . . 24
C20 C7B C20 C5 -129.1(18) 18 . . .
C7B C7B C20 C5 -38.8(9) 24 . . .
N3 C7B C20 C5 106(4) . . . .
C5 C7B C20 C7B 128.4(16) . . . 18
C20 C7B C20 C7B -1(3) 18 . . 18
C7B C7B C20 C7B 89.7(14) 24 . . 18
N3 C7B C20 C7B -125(4) . . . 18
C5 C7B C20 N2 -113(3) . . . .
C20 C7B C20 N2 118(3) 18 . . .
C7B C7B C20 N2 -151(3) 24 . . .
N3 C7B C20 N2 -6(6) . . . .
C5 C7B C20 C20 38.8(9) . . . 24
C20 C7B C20 C20 -90.3(15) 18 . . 24
C7B C7B C20 C20 0.003(4) 24 . . 24
N3 C7B C20 C20 145(4) . . . 24
S1 N2 C20 C5 177(3) . . . .
S1 N2 C20 C7B 6(5) . . . 18
S1 N2 C20 C7B -105(4) . . . .
S1 N2 C20 C20 113(3) . . . 24
